data_7237363
loop_
_publ_author_name
'Peng, Zhixing'
'Wang, Zaibin'
'Huang, Zongwei'
'Liu, Shaojie'
'Lu, Ping'
'Wang, Yanguang'

_publ_section_title
;
 Expression of anti-Kasha's emission from amino benzothiadiazole and its
 utilization for fluorescent chemosensors and organic light emitting
 materials
;
_journal_issue 29
_journal_name_full 'Journal of Materials Chemistry C'
_journal_page_first 7864
_journal_paper_doi 10.1039/C8TC02416B
_journal_volume 6
_journal_year 2018
_chemical_formula_moiety 'C25 H19 N3 O S'
_chemical_formula_sum 'C25 H19 N3 O S'
_chemical_formula_weight 409.49
_space_group_crystal_system triclinic
_space_group_IT_number 2
_space_group_name_Hall '-P 1'
_space_group_name_H-M_alt 'P -1'
_atom_sites_solution_hydrogens geom
_atom_sites_solution_primary direct
_audit_creation_date 2017-01-04
_audit_creation_method
;
Olex2 1.2
(compiled 2016.11.30 svn.r3356 for OlexSys, GUI svn.r5269)
;
_audit_update_record
;
2017-12-29 deposited with the CCDC.
2018-07-02 downloaded from the CCDC.
;
_cell_angle_alpha 99.583(8)
_cell_angle_beta 111.659(8)
_cell_angle_gamma 113.273(9)
_cell_formula_units_Z 2
_cell_length_a 10.2716(9)
_cell_length_b 10.9546(10)
_cell_length_c 11.2649(10)
_cell_measurement_reflns_used 1960
_cell_measurement_temperature 293(2)
_cell_measurement_theta_max 29.2479
_cell_measurement_theta_min 3.4898
_cell_volume 1007.2(2)
_computing_cell_refinement
;
CrysAlisPro, Agilent Technologies,
Version 1.171.35.11 (release 16-05-2011 CrysAlis171 .NET)
(compiled May 16 2011,17:55:39)
;
_computing_data_collection
;
CrysAlisPro, Agilent Technologies,
Version 1.171.35.11 (release 16-05-2011 CrysAlis171 .NET)
(compiled May 16 2011,17:55:39)
;
_computing_data_reduction
;
CrysAlisPro, Agilent Technologies,
Version 1.171.35.11 (release 16-05-2011 CrysAlis171 .NET)
(compiled May 16 2011,17:55:39)
;
_computing_molecular_graphics 'Olex2 (Dolomanov et al., 2009)'
_computing_publication_material 'Olex2 (Dolomanov et al., 2009)'
_computing_structure_refinement 'ShelXL (Sheldrick, 2015)'
_computing_structure_solution 'ShelXS (Sheldrick, 2008)'
_diffrn_ambient_temperature 293.15
_diffrn_detector_area_resol_mean 10.3592
_diffrn_measured_fraction_theta_full 0.997
_diffrn_measured_fraction_theta_max 0.997
_diffrn_measurement_details
;
#__ type_ start__ end____ width___ exp.time_
  1 omega  -55.00   34.00   1.0000    1.5000
omega____ theta____ kappa____ phi______ frames
    -       10.8433  -38.0000 -180.0000 89

#__ type_ start__ end____ width___ exp.time_
  2 omega  -16.00   80.00   1.0000    1.5000
omega____ theta____ kappa____ phi______ frames
    -       10.8433   38.0000    0.0000 96

#__ type_ start__ end____ width___ exp.time_
  3 omega  -69.00   21.00   1.0000    1.5000
omega____ theta____ kappa____ phi______ frames
    -      -12.7183  -77.0000   60.0000 90
;
_diffrn_measurement_device_type 'Xcalibur, Atlas, Gemini ultra'
_diffrn_measurement_method '\w scans'
_diffrn_orient_matrix_UB_11 0.0759161000
_diffrn_orient_matrix_UB_12 0.0164893000
_diffrn_orient_matrix_UB_13 0.0524902000
_diffrn_orient_matrix_UB_21 -0.0389031000
_diffrn_orient_matrix_UB_22 -0.0599583000
_diffrn_orient_matrix_UB_23 0.0154222000
_diffrn_orient_matrix_UB_31 0.0081307000
_diffrn_orient_matrix_UB_32 -0.0432255000
_diffrn_orient_matrix_UB_33 -0.0480183000
_diffrn_radiation_monochromator graphite
_diffrn_radiation_type 'Mo K\a'
_diffrn_radiation_wavelength 0.7107
_diffrn_reflns_av_R_equivalents 0.0255
_diffrn_reflns_av_unetI/netI 0.0476
_diffrn_reflns_Laue_measured_fraction_full 0.997
_diffrn_reflns_Laue_measured_fraction_max 0.997
_diffrn_reflns_limit_h_max 10
_diffrn_reflns_limit_h_min -12
_diffrn_reflns_limit_k_max 13
_diffrn_reflns_limit_k_min -12
_diffrn_reflns_limit_l_max 13
_diffrn_reflns_limit_l_min -13
_diffrn_reflns_number 6254
_diffrn_reflns_point_group_measured_fraction_full 0.997
_diffrn_reflns_point_group_measured_fraction_max 0.997
_diffrn_reflns_theta_full 25.242
_diffrn_reflns_theta_max 25.347
_diffrn_reflns_theta_min 3.497
_diffrn_source 'Enhance (Mo) X-ray Source'
_exptl_absorpt_coefficient_mu 0.183
_exptl_absorpt_correction_T_max 1.00000
_exptl_absorpt_correction_T_min 0.92421
_exptl_absorpt_correction_type multi-scan
_exptl_absorpt_process_details
;
CrysAlisPro, Agilent Technologies,
Version 1.171.35.11 (release 16-05-2011 CrysAlis171 .NET)
(compiled May 16 2011,17:55:39)
Empirical absorption correction using spherical harmonics,
 implemented in SCALE3 ABSPACK scaling algorithm.
;
_exptl_crystal_colour red
_exptl_crystal_colour_primary red
_exptl_crystal_density_diffrn 1.350
_exptl_crystal_description block
_exptl_crystal_F_000 428
_exptl_crystal_size_max 0.48
_exptl_crystal_size_mid 0.46
_exptl_crystal_size_min 0.4
_refine_diff_density_max 0.193
_refine_diff_density_min -0.202
_refine_diff_density_rms 0.041
_refine_ls_extinction_coef 0.066(4)
_refine_ls_extinction_expression Fc^*^=kFc[1+0.001xFc^2^\l^3^/sin(2\q)]^-1/4^
_refine_ls_extinction_method 'SHELXL-2016/6 (Sheldrick 2016)'
_refine_ls_goodness_of_fit_ref 1.023
_refine_ls_hydrogen_treatment constr
_refine_ls_matrix_type full
_refine_ls_number_parameters 273
_refine_ls_number_reflns 3681
_refine_ls_number_restraints 0
_refine_ls_restrained_S_all 1.023
_refine_ls_R_factor_all 0.0675
_refine_ls_R_factor_gt 0.0452
_refine_ls_shift/su_max 0.000
_refine_ls_shift/su_mean 0.000
_refine_ls_structure_factor_coef Fsqd
_refine_ls_weighting_details 'w=1/[\s^2^(Fo^2^)+(0.0495P)^2^+0.2002P] where P=(Fo^2^+2Fc^2^)/3'
_refine_ls_weighting_scheme calc
_refine_ls_wR_factor_gt 0.1034
_refine_ls_wR_factor_ref 0.1211
_reflns_Friedel_coverage 0.000
_reflns_number_gt 2685
_reflns_number_total 3681
_reflns_threshold_expression 'I > 2\s(I)'
_cod_data_source_file c8tc02416b2.cif
_cod_data_source_block 170104_pzx_3_8458
_cod_original_cell_volume 1007.19(18)
_cod_database_code 7237363
_chemical_oxdiff_formula 'c10 h10 n2 o8 s1'
_shelx_space_group_comment
;
The symmetry employed for this shelxl refinement is uniquely defined
by the following loop, which should always be used as a source of
symmetry information in preference to the above space-group names.
They are only intended as comments.
;
_shelx_estimated_absorpt_t_max 0.930
_shelx_estimated_absorpt_t_min 0.917
_reflns_odcompleteness_completeness 99.59
_reflns_odcompleteness_iscentric 1
_reflns_odcompleteness_theta 26.32
_olex2_refinement_description
;
1. Fixed Uiso
 At 1.2 times of:
  All C(H) groups
 At 1.5 times of:
  All C(H,H,H) groups
2.a Aromatic/amide H refined with riding coordinates:
 C3(H3), C4(H4), C8(H8), C9(H9), C11(H11), C12(H12), C15(H15), C16(H16),
 C17(H17), C18(H18), C19(H19), C21(H21), C22(H22), C23(H23), C24(H24), C25(H25)
2.b Idealised Me refined as rotating group:
 C13(H13A,H13B,H13C)
;
_shelx_shelxl_version_number 2016/6
_olex2_submission_special_instructions 'No special instructions were received'

loop_
_space_group_symop_operation_xyz
'x, y, z'
'-x, -y, -z'

loop_
_atom_site_label
_atom_site_type_symbol
_atom_site_fract_x
_atom_site_fract_y
_atom_site_fract_z
_atom_site_U_iso_or_equiv
_atom_site_adp_type
_atom_site_occupancy
_atom_site_site_symmetry_order
_atom_site_calc_flag
_atom_site_refinement_flags_posn
S1 S 0.16433(7) 0.58722(6) 0.19572(6) 0.0563(2) Uani 1 1 d .
O1 O 0.98742(19) 1.14209(17) 0.89501(16) 0.0599(5) Uani 1 1 d .
N1 N 0.3406(2) 0.70977(18) 0.31565(18) 0.0449(5) Uani 1 1 d .
N2 N 0.1769(2) 0.61112(17) 0.06256(18) 0.0448(5) Uani 1 1 d .
N3 N 0.3008(2) 0.71289(18) -0.11999(17) 0.0417(4) Uani 1 1 d .
C1 C 0.4210(2) 0.77986(19) 0.2555(2) 0.0348(5) Uani 1 1 d .
C2 C 0.5837(2) 0.8967(2) 0.3223(2) 0.0355(5) Uani 1 1 d .
C3 C 0.6363(3) 0.9439(2) 0.2350(2) 0.0452(5) Uani 1 1 d .
H3 H 0.740802 1.020075 0.273228 0.054 Uiso 1 1 calc R
C4 C 0.5433(3) 0.8850(2) 0.0914(2) 0.0455(5) Uani 1 1 d .
H4 H 0.589304 0.923114 0.039707 0.055 Uiso 1 1 calc R
C5 C 0.3892(2) 0.7749(2) 0.0248(2) 0.0373(5) Uani 1 1 d .
C6 C 0.3252(2) 0.7210(2) 0.1090(2) 0.0362(5) Uani 1 1 d .
C7 C 0.6892(2) 0.9614(2) 0.4722(2) 0.0369(5) Uani 1 1 d .
C8 C 0.6327(3) 0.9403(2) 0.5657(2) 0.0415(5) Uani 1 1 d .
H8 H 0.522684 0.882233 0.533262 0.050 Uiso 1 1 calc R
C9 C 0.7345(3) 1.0026(2) 0.7043(2) 0.0435(5) Uani 1 1 d .
H9 H 0.692635 0.985765 0.764084 0.052 Uiso 1 1 calc R
C10 C 0.8977(3) 1.0896(2) 0.7564(2) 0.0445(5) Uani 1 1 d .
C11 C 0.9575(3) 1.1134(3) 0.6667(3) 0.0639(7) Uani 1 1 d .
H11 H 1.067517 1.172440 0.699892 0.077 Uiso 1 1 calc R
C12 C 0.8545(3) 1.0496(3) 0.5277(2) 0.0600(7) Uani 1 1 d .
H12 H 0.897205 1.066246 0.468430 0.072 Uiso 1 1 calc R
C13 C 1.1543(3) 1.2406(4) 0.9552(3) 0.0968(11) Uani 1 1 d .
H13A H 1.206358 1.194783 0.927075 0.145 Uiso 1 1 calc GR
H13B H 1.200927 1.273377 1.053385 0.145 Uiso 1 1 calc GR
H13C H 1.169036 1.320349 0.926181 0.145 Uiso 1 1 calc GR
C14 C 0.1621(2) 0.7199(2) -0.1942(2) 0.0361(5) Uani 1 1 d .
C15 C 0.0651(3) 0.6439(2) -0.3339(2) 0.0502(6) Uani 1 1 d .
H15 H 0.089454 0.584069 -0.379275 0.060 Uiso 1 1 calc R
C16 C -0.0671(3) 0.6561(3) -0.4062(3) 0.0584(6) Uani 1 1 d .
H16 H -0.130554 0.605227 -0.500242 0.070 Uiso 1 1 calc R
C17 C -0.1070(3) 0.7421(3) -0.3419(3) 0.0596(7) Uani 1 1 d .
H17 H -0.195744 0.750948 -0.391622 0.072 Uiso 1 1 calc R
C18 C -0.0142(3) 0.8142(2) -0.2039(3) 0.0505(6) Uani 1 1 d .
H18 H -0.041620 0.871300 -0.159021 0.061 Uiso 1 1 calc R
C19 C 0.1194(3) 0.8044(2) -0.1293(2) 0.0398(5) Uani 1 1 d .
H19 H 0.181120 0.854734 -0.035041 0.048 Uiso 1 1 calc R
C20 C 0.3658(2) 0.6495(2) -0.1865(2) 0.0364(5) Uani 1 1 d .
C21 C 0.3853(3) 0.5401(2) -0.1570(3) 0.0549(6) Uani 1 1 d .
H21 H 0.356067 0.507660 -0.094625 0.066 Uiso 1 1 calc R
C22 C 0.4479(3) 0.4771(3) -0.2191(3) 0.0657(7) Uani 1 1 d .
H22 H 0.461066 0.402667 -0.198335 0.079 Uiso 1 1 calc R
C23 C 0.4908(3) 0.5240(3) -0.3111(3) 0.0607(7) Uani 1 1 d .
H23 H 0.532716 0.481517 -0.353326 0.073 Uiso 1 1 calc R
C24 C 0.4716(3) 0.6331(3) -0.3403(3) 0.0591(7) Uani 1 1 d .
H24 H 0.500508 0.665147 -0.402942 0.071 Uiso 1 1 calc R
C25 C 0.4096(3) 0.6967(2) -0.2780(2) 0.0493(6) Uani 1 1 d .
H25 H 0.397660 0.771746 -0.298315 0.059 Uiso 1 1 calc R

loop_
_atom_site_aniso_label
_atom_site_aniso_U_11
_atom_site_aniso_U_22
_atom_site_aniso_U_33
_atom_site_aniso_U_23
_atom_site_aniso_U_13
_atom_site_aniso_U_12
S1 0.0405(4) 0.0585(4) 0.0455(4) 0.0203(3) 0.0177(3) 0.0055(3)
O1 0.0482(10) 0.0683(10) 0.0319(9) 0.0052(8) 0.0114(8) 0.0142(8)
N1 0.0393(11) 0.0476(10) 0.0417(11) 0.0193(8) 0.0204(9) 0.0143(8)
N2 0.0354(10) 0.0454(10) 0.0391(11) 0.0145(8) 0.0145(9) 0.0111(8)
N3 0.0372(10) 0.0583(11) 0.0306(10) 0.0126(8) 0.0150(8) 0.0273(9)
C1 0.0360(11) 0.0373(10) 0.0350(12) 0.0154(9) 0.0188(10) 0.0192(9)
C2 0.0342(11) 0.0367(10) 0.0350(12) 0.0127(9) 0.0159(10) 0.0178(9)
C3 0.0332(12) 0.0464(12) 0.0392(13) 0.0131(10) 0.0146(10) 0.0087(9)
C4 0.0392(13) 0.0520(12) 0.0376(13) 0.0175(10) 0.0196(11) 0.0146(10)
C5 0.0344(12) 0.0436(11) 0.0340(12) 0.0138(9) 0.0155(10) 0.0206(9)
C6 0.0325(11) 0.0382(10) 0.0373(12) 0.0139(9) 0.0160(10) 0.0176(9)
C7 0.0357(12) 0.0381(10) 0.0357(12) 0.0138(9) 0.0162(10) 0.0182(9)
C8 0.0354(12) 0.0487(12) 0.0378(13) 0.0149(10) 0.0180(10) 0.0187(10)
C9 0.0433(13) 0.0495(12) 0.0377(13) 0.0141(10) 0.0224(11) 0.0210(10)
C10 0.0452(13) 0.0450(12) 0.0324(12) 0.0083(10) 0.0151(11) 0.0187(10)
C11 0.0345(14) 0.0789(17) 0.0408(15) 0.0116(12) 0.0122(12) 0.0048(12)
C12 0.0395(14) 0.0804(17) 0.0384(14) 0.0176(12) 0.0184(12) 0.0129(12)
C13 0.0523(18) 0.114(2) 0.0423(17) 0.0052(16) 0.0068(15) -0.0062(17)
C14 0.0303(11) 0.0381(10) 0.0357(12) 0.0128(9) 0.0160(10) 0.0137(9)
C15 0.0412(13) 0.0568(13) 0.0412(13) 0.0045(11) 0.0131(11) 0.0258(11)
C16 0.0442(14) 0.0728(16) 0.0392(14) 0.0068(12) 0.0067(11) 0.0301(13)
C17 0.0473(15) 0.0790(17) 0.0575(17) 0.0250(14) 0.0195(13) 0.0409(14)
C18 0.0542(15) 0.0585(14) 0.0556(16) 0.0245(12) 0.0318(13) 0.0365(12)
C19 0.0421(13) 0.0432(11) 0.0345(12) 0.0140(9) 0.0193(10) 0.0208(10)
C20 0.0290(11) 0.0429(11) 0.0320(11) 0.0104(9) 0.0117(9) 0.0174(9)
C21 0.0676(17) 0.0608(14) 0.0522(15) 0.0294(12) 0.0324(14) 0.0392(13)
C22 0.084(2) 0.0690(16) 0.0596(18) 0.0245(14) 0.0281(16) 0.0563(16)
C23 0.0525(16) 0.0783(17) 0.0498(16) 0.0073(13) 0.0211(13) 0.0407(14)
C24 0.0603(16) 0.0713(16) 0.0591(17) 0.0239(13) 0.0412(14) 0.0328(14)
C25 0.0537(15) 0.0518(13) 0.0537(15) 0.0232(11) 0.0331(13) 0.0278(11)

loop_
_atom_type_symbol
_atom_type_description
_atom_type_scat_dispersion_real
_atom_type_scat_dispersion_imag
_atom_type_scat_source
C C 0.0033 0.0016 'International Tables Vol C Tables 4.2.6.8 and 6.1.1.4'
H H 0.0000 0.0000 'International Tables Vol C Tables 4.2.6.8 and 6.1.1.4'
N N 0.0061 0.0033 'International Tables Vol C Tables 4.2.6.8 and 6.1.1.4'
O O 0.0106 0.0060 'International Tables Vol C Tables 4.2.6.8 and 6.1.1.4'
S S 0.1246 0.1234 'International Tables Vol C Tables 4.2.6.8 and 6.1.1.4'

loop_
_geom_angle_atom_site_label_1
_geom_angle_atom_site_label_2
_geom_angle_atom_site_label_3
_geom_angle
N1 S1 N2 100.79(9)
C10 O1 C13 118.45(19)
C1 N1 S1 107.30(15)
C6 N2 S1 106.32(14)
C5 N3 C20 116.29(16)
C14 N3 C5 121.63(15)
C14 N3 C20 122.00(16)
N1 C1 C2 127.05(19)
N1 C1 C6 111.74(18)
C6 C1 C2 121.19(17)
C1 C2 C7 124.00(17)
C3 C2 C1 114.42(18)
C3 C2 C7 121.57(18)
C2 C3 H3 117.8
C2 C3 C4 124.4(2)
C4 C3 H3 117.8
C3 C4 H4 118.6
C5 C4 C3 122.79(19)
C5 C4 H4 118.6
N3 C5 C6 122.13(18)
C4 C5 N3 121.66(18)
C4 C5 C6 116.13(19)
N2 C6 C1 113.85(17)
N2 C6 C5 125.04(19)
C5 C6 C1 121.08(18)
C8 C7 C2 123.48(19)
C8 C7 C12 116.0(2)
C12 C7 C2 120.50(18)
C7 C8 H8 119.1
C9 C8 C7 121.8(2)
C9 C8 H8 119.1
C8 C9 H9 119.5
C8 C9 C10 120.93(19)
C10 C9 H9 119.5
O1 C10 C9 115.83(19)
O1 C10 C11 125.4(2)
C11 C10 C9 118.8(2)
C10 C11 H11 120.1
C10 C11 C12 119.9(2)
C12 C11 H11 120.1
C7 C12 H12 118.7
C11 C12 C7 122.6(2)
C11 C12 H12 118.7
O1 C13 H13A 109.5
O1 C13 H13B 109.5
O1 C13 H13C 109.5
H13A C13 H13B 109.5
H13A C13 H13C 109.5
H13B C13 H13C 109.5
C15 C14 N3 121.16(17)
C15 C14 C19 118.26(19)
C19 C14 N3 120.58(19)
C14 C15 H15 119.8
C16 C15 C14 120.4(2)
C16 C15 H15 119.8
C15 C16 H16 119.4
C17 C16 C15 121.1(2)
C17 C16 H16 119.4
C16 C17 H17 120.7
C18 C17 C16 118.7(2)
C18 C17 H17 120.7
C17 C18 H18 119.3
C17 C18 C19 121.4(2)
C19 C18 H18 119.3
C14 C19 H19 119.9
C18 C19 C14 120.2(2)
C18 C19 H19 119.9
C21 C20 N3 119.15(18)
C21 C20 C25 119.24(18)
C25 C20 N3 121.61(18)
C20 C21 H21 119.7
C20 C21 C22 120.5(2)
C22 C21 H21 119.7
C21 C22 H22 120.0
C23 C22 C21 120.0(2)
C23 C22 H22 120.0
C22 C23 H23 120.3
C24 C23 C22 119.5(2)
C24 C23 H23 120.3
C23 C24 H24 119.7
C23 C24 C25 120.7(2)
C25 C24 H24 119.7
C20 C25 C24 120.1(2)
C20 C25 H25 120.0
C24 C25 H25 120.0

loop_
_geom_bond_atom_site_label_1
_geom_bond_atom_site_label_2
_geom_bond_distance
S1 N1 1.6047(19)
S1 N2 1.6070(18)
O1 C10 1.356(3)
O1 C13 1.414(3)
N1 C1 1.348(2)
N2 C6 1.340(2)
N3 C5 1.413(2)
N3 C14 1.401(3)
N3 C20 1.431(2)
C1 C2 1.435(3)
C1 C6 1.433(3)
C2 C3 1.367(3)
C2 C7 1.473(3)
C3 H3 0.9300
C3 C4 1.404(3)
C4 H4 0.9300
C4 C5 1.355(3)
C5 C6 1.420(3)
C7 C8 1.388(3)
C7 C12 1.388(3)
C8 H8 0.9300
C8 C9 1.369(3)
C9 H9 0.9300
C9 C10 1.374(3)
C10 C11 1.374(3)
C11 H11 0.9300
C11 C12 1.374(3)
C12 H12 0.9300
C13 H13A 0.9600
C13 H13B 0.9600
C13 H13C 0.9600
C14 C15 1.383(3)
C14 C19 1.385(3)
C15 H15 0.9300
C15 C16 1.375(3)
C16 H16 0.9300
C16 C17 1.369(3)
C17 H17 0.9300
C17 C18 1.361(3)
C18 H18 0.9300
C18 C19 1.377(3)
C19 H19 0.9300
C20 C21 1.364(3)
C20 C25 1.368(3)
C21 H21 0.9300
C21 C22 1.379(3)
C22 H22 0.9300
C22 C23 1.365(3)
C23 H23 0.9300
C23 C24 1.358(3)
C24 H24 0.9300
C24 C25 1.378(3)
C25 H25 0.9300

loop_
_geom_torsion_atom_site_label_1
_geom_torsion_atom_site_label_2
_geom_torsion_atom_site_label_3
_geom_torsion_atom_site_label_4
_geom_torsion
S1 N1 C1 C2 -179.17(16)
S1 N1 C1 C6 -0.97(19)
S1 N2 C6 C1 -0.1(2)
S1 N2 C6 C5 177.81(15)
O1 C10 C11 C12 177.5(2)
N1 S1 N2 C6 -0.41(15)
N1 C1 C2 C3 177.71(18)
N1 C1 C2 C7 -1.4(3)
N1 C1 C6 N2 0.7(2)
N1 C1 C6 C5 -177.28(16)
N2 S1 N1 C1 0.83(15)
N3 C5 C6 N2 -1.9(3)
N3 C5 C6 C1 175.89(17)
N3 C14 C15 C16 -177.5(2)
N3 C14 C19 C18 177.90(18)
N3 C20 C21 C22 -179.8(2)
N3 C20 C25 C24 -179.9(2)
C1 C2 C3 C4 -0.5(3)
C1 C2 C7 C8 -15.8(3)
C1 C2 C7 C12 164.66(19)
C2 C1 C6 N2 179.06(16)
C2 C1 C6 C5 1.0(3)
C2 C3 C4 C5 0.8(3)
C2 C7 C8 C9 -179.79(18)
C2 C7 C12 C11 179.4(2)
C3 C2 C7 C8 165.17(19)
C3 C2 C7 C12 -14.3(3)
C3 C4 C5 N3 -176.76(18)
C3 C4 C5 C6 0.0(3)
C4 C5 C6 N2 -178.61(19)
C4 C5 C6 C1 -0.8(3)
C5 N3 C14 C15 -171.74(19)
C5 N3 C14 C19 8.8(3)
C5 N3 C20 C21 60.0(3)
C5 N3 C20 C25 -119.6(2)
C6 C1 C2 C3 -0.3(3)
C6 C1 C2 C7 -179.41(17)
C7 C2 C3 C4 178.56(19)
C7 C8 C9 C10 0.3(3)
C8 C7 C12 C11 -0.2(3)
C8 C9 C10 O1 -178.12(18)
C8 C9 C10 C11 0.0(3)
C9 C10 C11 C12 -0.4(4)
C10 C11 C12 C7 0.5(4)
C12 C7 C8 C9 -0.3(3)
C13 O1 C10 C9 -175.5(2)
C13 O1 C10 C11 6.6(4)
C14 N3 C5 C4 -115.6(2)
C14 N3 C5 C6 67.8(2)
C14 N3 C20 C21 -123.3(2)
C14 N3 C20 C25 57.1(3)
C14 C15 C16 C17 -0.7(4)
C15 C14 C19 C18 -1.6(3)
C15 C16 C17 C18 -0.9(4)
C16 C17 C18 C19 1.3(4)
C17 C18 C19 C14 0.0(3)
C19 C14 C15 C16 2.0(3)
C20 N3 C5 C4 61.1(3)
C20 N3 C5 C6 -115.4(2)
C20 N3 C14 C15 11.7(3)
C20 N3 C14 C19 -167.80(18)
C20 C21 C22 C23 -0.1(4)
C21 C20 C25 C24 0.5(3)
C21 C22 C23 C24 0.2(4)
C22 C23 C24 C25 0.1(4)
C23 C24 C25 C20 -0.4(4)
C25 C20 C21 C22 -0.2(3)
